data_4085626
loop_
_publ_author_name
'Vadake Kulangara, Shaneesh'
'Haveman, Daniel'
'Vidjayacoumar, Bala'
'Korobkov, Ilia'
'Gambarotta, Sandro'
'Duchateau, Rob'

_publ_section_title
;
 Effect of Cocatalysts and Solvent on Selective Ethylene Oligomerization
;
_journal_issue 7
_journal_name_full Organometallics
_journal_page_first 1203
_journal_paper_doi 10.1021/om501013m
_journal_volume 34
_journal_year 2015
_chemical_formula_sum 'C59 H62 Cl2 Cr2 N4 O2'
_chemical_formula_weight 1034.02
_chemical_name_systematic
; 

 ? 

;
_space_group_crystal_system triclinic
_space_group_IT_number 2
_space_group_name_Hall '-P 1'
_space_group_name_H-M_alt 'P -1'
_symmetry_space_group_name_Hall '-P 1'
_symmetry_space_group_name_H-M 'P -1'
_atom_sites_solution_hydrogens geom
_audit_creation_method SHELXL-2013
_cell_angle_alpha 110.516(2)
_cell_angle_beta 99.497(2)
_cell_angle_gamma 97.906(2)
_cell_formula_units_Z 1
_cell_length_a 9.0393(6)
_cell_length_b 12.1410(7)
_cell_length_c 13.0865(8)
_cell_measurement_reflns_used 3802
_cell_measurement_temperature 200(2)
_cell_measurement_theta_max 26.30
_cell_measurement_theta_min 2.34
_cell_volume 1296.65(14)
_computing_cell_refinement 'APEX II, Bruker (2009)'
_computing_data_collection 'APEX II, Bruker (2009)'
_computing_data_reduction 'XPREP, Bruker (2009)'
_computing_molecular_graphics 'SHELXTL, Bruker (2004)'
_computing_publication_material 'SHELXTL, Bruker (2004)'
_computing_structure_refinement 'SHELXL-2013 (Sheldrick, 2013)'
_computing_structure_solution 'SHELXS-03 (Sheldrick, 2003)'
_diffrn_ambient_temperature 200(2)
_diffrn_measured_fraction_theta_full 0.663
_diffrn_measured_fraction_theta_max 0.985
_diffrn_measurement_device_type 'Bruker APEX-II CCD'
_diffrn_measurement_method '\f and \w scans'
_diffrn_radiation_type MoK\a
_diffrn_radiation_wavelength 0.71073
_diffrn_reflns_av_R_equivalents 0.0742
_diffrn_reflns_av_unetI/netI 0.0947
_diffrn_reflns_Laue_measured_fraction_full 0.663
_diffrn_reflns_Laue_measured_fraction_max 0.985
_diffrn_reflns_limit_h_max 9
_diffrn_reflns_limit_h_min -9
_diffrn_reflns_limit_k_max 9
_diffrn_reflns_limit_k_min -12
_diffrn_reflns_limit_l_max 13
_diffrn_reflns_limit_l_min -13
_diffrn_reflns_number 12326
_diffrn_reflns_point_group_measured_fraction_full 0.663
_diffrn_reflns_point_group_measured_fraction_max 0.985
_diffrn_reflns_theta_full 25.242
_diffrn_reflns_theta_max 21.965
_diffrn_reflns_theta_min 1.707
_exptl_absorpt_coefficient_mu 0.569
_exptl_absorpt_correction_T_max 0.7454
_exptl_absorpt_correction_T_min 0.6023
_exptl_absorpt_correction_type multi-scan
_exptl_absorpt_process_details 'SADABS, Bruker (2003)'
_exptl_crystal_colour blue
_exptl_crystal_density_diffrn 1.324
_exptl_crystal_density_meas ?
_exptl_crystal_description plate
_exptl_crystal_F_000 542
_exptl_crystal_size_max 0.240
_exptl_crystal_size_mid 0.120
_exptl_crystal_size_min 0.020
_refine_diff_density_max 0.710
_refine_diff_density_min -0.884
_refine_diff_density_rms 0.064
_refine_ls_extinction_method none
_refine_ls_goodness_of_fit_ref 1.005
_refine_ls_hydrogen_treatment constr
_refine_ls_matrix_type full
_refine_ls_number_parameters 290
_refine_ls_number_reflns 3116
_refine_ls_number_restraints 3
_refine_ls_restrained_S_all 1.007
_refine_ls_R_factor_all 0.1007
_refine_ls_R_factor_gt 0.0564
_refine_ls_shift/su_max 0.000
_refine_ls_shift/su_mean 0.000
_refine_ls_structure_factor_coef Fsqd
_refine_ls_weighting_details 'w=1/[\s^2^(Fo^2^)+(0.0684P)^2^] where P=(Fo^2^+2Fc^2^)/3'
_refine_ls_weighting_scheme calc
_refine_ls_wR_factor_gt 0.1244
_refine_ls_wR_factor_ref 0.1373
_reflns_Friedel_coverage 0.000
_reflns_number_gt 2029
_reflns_number_total 3116
_reflns_threshold_expression 'I > 2\s(I)'
_cod_data_source_file om501013m_si_002.cif
_cod_data_source_block sg098
_cod_depositor_comments
;
The following automatic conversions were performed:

'_exptl_crystal_density_meas' value 'n/a' was changed to '?' - the
value is perceived as not measured.

Automatic conversion script
Id: cif_fix_values 3105 2015-03-04 15:46:00Z robertas 

 Adding full bibliography for 4085625--4085626.cif.
;
_cod_database_code 4085626
_shelx_space_group_comment
; 

The symmetry employed for this shelxl refinement is uniquely defined 

by the following loop, which should always be used as a source of 

symmetry information in preference to the above space-group names. 

They are only intended as comments. 

;
_shelx_estimated_absorpt_t_min 0.876
_shelx_estimated_absorpt_t_max 0.989
_shelxl_version_number 2013-4

loop_
_space_group_symop_operation_xyz
'x, y, z'
'-x, -y, -z'

loop_
_atom_site_label
_atom_site_type_symbol
_atom_site_fract_x
_atom_site_fract_y
_atom_site_fract_z
_atom_site_U_iso_or_equiv
_atom_site_adp_type
_atom_site_occupancy
_atom_site_site_symmetry_order
_atom_site_calc_flag
_atom_site_refinement_flags_posn
_atom_site_refinement_flags_adp
_atom_site_refinement_flags_occupancy
_atom_site_disorder_assembly
_atom_site_disorder_group
Cr1 Cr 0.00302(10) 0.63038(8) 0.61373(7) 0.0336(3) Uani 1 1 d . . . . .
Cl1 Cl 0.18812(15) 0.52374(12) 0.53781(11) 0.0418(4) Uani 1 1 d . . . . .
N1 N 0.1647(5) 0.7499(4) 0.7477(3) 0.0306(11) Uani 1 1 d . . . . .
N2 N 0.2239(5) 0.8071(4) 0.5289(4) 0.0413(12) Uani 1 1 d . . . . .
O1 O -0.1660(4) 0.6637(3) 0.7023(3) 0.0413(10) Uani 1 1 d . . . . .
C1 C 0.2475(6) 0.7149(5) 0.8236(5) 0.0423(15) Uani 1 1 d . . . . .
H1A H 0.2310 0.6358 0.8232 0.051 Uiso 1 1 calc R U . . .
C2 C 0.3580(6) 0.8102(6) 0.9006(4) 0.0453(16) Uani 1 1 d . . . . .
H2A H 0.4293 0.8098 0.9625 0.054 Uiso 1 1 calc R U . . .
C3 C 0.3442(7) 0.9087(6) 0.8693(4) 0.0457(16) Uani 1 1 d . . . . .
H3A H 0.4062 0.9876 0.9056 0.055 Uiso 1 1 calc R U . . .
C4 C 0.2251(7) 0.8699(5) 0.7770(4) 0.0356(14) Uani 1 1 d . . . . .
C5 C 0.1493(6) 0.9325(5) 0.7061(4) 0.0365(14) Uani 1 1 d . . . . .
C6 C 0.1114(7) 0.8459(5) 0.5840(4) 0.0364(14) Uani 1 1 d . . . . .
C7 C -0.0276(7) 0.7930(5) 0.5085(5) 0.0405(15) Uani 1 1 d . . . . .
H7A H -0.1256 0.8028 0.5228 0.049 Uiso 1 1 calc R U . . .
C8 C 0.0021(8) 0.7214(5) 0.4055(4) 0.0476(17) Uani 1 1 d . . . . .
H8A H -0.0724 0.6749 0.3380 0.057 Uiso 1 1 calc R U . . .
C9 C 0.1551(8) 0.7311(5) 0.4205(5) 0.0449(16) Uani 1 1 d . . . . .
H9A H 0.2070 0.6917 0.3652 0.054 Uiso 1 1 calc R U . . .
C10 C 0.3868(7) 0.8247(6) 0.5758(5) 0.0580(18) Uani 1 1 d . . . . .
H10A H 0.4126 0.8816 0.6540 0.087 Uiso 1 1 calc R U . . .
H10B H 0.4463 0.8567 0.5325 0.087 Uiso 1 1 calc R U . . .
H10C H 0.4111 0.7475 0.5726 0.087 Uiso 1 1 calc R U . . .
C11 C -0.0013(7) 0.9652(5) 0.7400(4) 0.0387(15) Uani 1 1 d . . . . .
C12 C -0.0463(7) 0.9500(5) 0.8305(5) 0.0449(16) Uani 1 1 d . . . . .
H12A H 0.0144 0.9157 0.8727 0.054 Uiso 1 1 calc R U . . .
C13 C -0.1756(8) 0.9828(6) 0.8610(5) 0.0540(18) Uani 1 1 d . . . . .
H13A H -0.2030 0.9718 0.9243 0.065 Uiso 1 1 calc R U . . .
C14 C -0.2664(8) 1.0314(5) 0.8016(6) 0.0593(19) Uani 1 1 d . . . . .
H14A H -0.3580 1.0521 0.8219 0.071 Uiso 1 1 calc R U . . .
C15 C -0.2225(8) 1.0499(5) 0.7114(6) 0.0591(18) Uani 1 1 d . . . . .
H15A H -0.2840 1.0843 0.6697 0.071 Uiso 1 1 calc R U . . .
C16 C -0.0902(7) 1.0188(5) 0.6817(5) 0.0492(17) Uani 1 1 d . . . . .
H16A H -0.0594 1.0341 0.6211 0.059 Uiso 1 1 calc R U . . .
C17 C 0.2519(6) 1.0550(5) 0.7268(5) 0.0427(15) Uani 1 1 d . . . . .
C18 C 0.2962(8) 1.1446(5) 0.8348(5) 0.0594(19) Uani 1 1 d . . . . .
H18A H 0.2634 1.1292 0.8948 0.071 Uiso 1 1 calc R U . . .
C19 C 0.3860(9) 1.2540(6) 0.8557(6) 0.078(2) Uani 1 1 d . . . . .
H19A H 0.4181 1.3121 0.9303 0.094 Uiso 1 1 calc R U . . .
C20 C 0.4304(9) 1.2809(7) 0.7697(7) 0.083(2) Uani 1 1 d . . . . .
H20A H 0.4927 1.3570 0.7847 0.100 Uiso 1 1 calc R U . . .
C21 C 0.3830(8) 1.1959(6) 0.6620(6) 0.066(2) Uani 1 1 d . . . . .
H21A H 0.4110 1.2141 0.6019 0.080 Uiso 1 1 calc R U . . .
C22 C 0.2959(7) 1.0854(6) 0.6408(5) 0.0492(17) Uani 1 1 d . . . . .
H22A H 0.2646 1.0279 0.5659 0.059 Uiso 1 1 calc R U . . .
C23 C -0.3234(6) 0.6714(6) 0.6608(5) 0.0491(17) Uani 1 1 d . . . . .
H23A H -0.3555 0.6298 0.5782 0.059 Uiso 1 1 calc R U . . .
H23B H -0.3329 0.7563 0.6815 0.059 Uiso 1 1 calc R U . . .
C24 C -0.4169(8) 0.6106(8) 0.7165(6) 0.089(3) Uani 1 1 d . . . . .
H24A H -0.4475 0.5227 0.6726 0.106 Uiso 1 1 calc R U . . .
H24B H -0.5103 0.6433 0.7264 0.106 Uiso 1 1 calc R U . . .
C25 C -0.3120(8) 0.6378(7) 0.8269(6) 0.076(2) Uani 1 1 d . . . . .
H25A H -0.3167 0.7169 0.8820 0.091 Uiso 1 1 calc R U . . .
H25B H -0.3397 0.5752 0.8567 0.091 Uiso 1 1 calc R U . . .
C26 C -0.1562(7) 0.6391(6) 0.8035(5) 0.0538(17) Uani 1 1 d . . . . .
H26A H -0.0785 0.7025 0.8664 0.065 Uiso 1 1 calc R U . . .
H26B H -0.1281 0.5604 0.7920 0.065 Uiso 1 1 calc R U . . .
C27 C 1.1012(9) 0.4697(9) 0.9553(10) 0.0923(19) Uiso 0.5 1 d DG . P A -1
C28 C 0.9903(12) 0.3635(7) 0.9066(8) 0.0923(19) Uiso 0.5 1 d DG . P A -1
H28A H 1.0119 0.2937 0.8547 0.111 Uiso 0.5 1 calc R U P A -1
C29 C 0.8480(10) 0.3593(8) 0.9338(8) 0.0923(19) Uiso 0.5 1 d G . P A -1
H29A H 0.7722 0.2867 0.9006 0.111 Uiso 0.5 1 calc R U P A -1
C30 C 0.8165(9) 0.4614(10) 1.0098(9) 0.0923(19) Uiso 0.5 1 d G . P A -1
H30A H 0.7191 0.4586 1.0284 0.111 Uiso 0.5 1 calc R U P A -1
C31 C 0.9273(12) 0.5677(8) 1.0585(9) 0.0923(19) Uiso 0.5 1 d G . P A -1
H31A H 0.9058 0.6374 1.1104 0.111 Uiso 0.5 1 calc R U P A -1
C32 C 1.0697(11) 0.5718(7) 1.0312(10) 0.0923(19) Uiso 0.5 1 d DG . P A -1
H32A H 1.1455 0.6444 1.0645 0.111 Uiso 0.5 1 calc R U P A -1
C33 C 1.2536(14) 0.4815(13) 0.9304(12) 0.0923(19) Uiso 0.5 1 d D . P A -1
H33A H 1.3122 0.5640 0.9731 0.138 Uiso 0.5 1 calc R U P A -1
H33B H 1.2426 0.4631 0.8500 0.138 Uiso 0.5 1 calc R U P A -1
H33C H 1.3078 0.4253 0.9514 0.138 Uiso 0.5 1 calc R U P A -1

loop_
_atom_site_aniso_label
_atom_site_aniso_U_11
_atom_site_aniso_U_22
_atom_site_aniso_U_33
_atom_site_aniso_U_23
_atom_site_aniso_U_13
_atom_site_aniso_U_12
Cr1 0.0284(6) 0.0359(6) 0.0264(6) 0.0032(4) 0.0018(4) 0.0035(4)
Cl1 0.0272(9) 0.0412(9) 0.0391(9) -0.0015(7) -0.0004(7) 0.0050(7)
N1 0.030(3) 0.041(3) 0.018(3) 0.010(2) 0.002(2) 0.008(2)
N2 0.047(3) 0.047(3) 0.023(3) 0.004(3) 0.013(3) 0.007(3)
O1 0.033(2) 0.059(3) 0.031(2) 0.014(2) 0.0098(19) 0.014(2)
C1 0.045(4) 0.040(4) 0.033(4) 0.006(3) 0.007(3) 0.003(3)
C2 0.041(4) 0.056(4) 0.024(4) 0.009(3) -0.008(3) -0.001(3)
C3 0.048(4) 0.045(4) 0.021(3) -0.002(3) -0.001(3) -0.013(3)
C4 0.048(4) 0.038(4) 0.018(3) 0.007(3) 0.012(3) 0.006(3)
C5 0.051(4) 0.028(3) 0.026(3) 0.006(3) 0.012(3) 0.001(3)
C6 0.045(4) 0.040(4) 0.016(3) 0.005(3) 0.007(3) -0.002(3)
C7 0.047(4) 0.043(4) 0.032(4) 0.015(3) 0.011(3) 0.007(3)
C8 0.076(5) 0.039(4) 0.016(3) 0.003(3) 0.002(3) 0.003(3)
C9 0.059(5) 0.051(4) 0.018(4) 0.004(3) 0.013(3) 0.011(3)
C10 0.050(5) 0.075(5) 0.041(4) 0.011(4) 0.017(3) 0.010(4)
C11 0.054(4) 0.029(3) 0.024(3) 0.002(3) 0.013(3) 0.001(3)
C12 0.067(5) 0.039(4) 0.031(4) 0.013(3) 0.019(3) 0.009(3)
C13 0.073(5) 0.048(4) 0.047(4) 0.017(4) 0.034(4) 0.011(4)
C14 0.066(5) 0.048(4) 0.068(5) 0.014(4) 0.040(4) 0.018(4)
C15 0.070(5) 0.056(4) 0.063(5) 0.024(4) 0.032(4) 0.028(4)
C16 0.065(5) 0.051(4) 0.036(4) 0.019(3) 0.020(4) 0.010(4)
C17 0.049(4) 0.040(4) 0.032(4) 0.009(3) 0.008(3) -0.001(3)
C18 0.094(6) 0.037(4) 0.034(4) 0.003(3) 0.020(4) -0.007(4)
C19 0.125(7) 0.036(4) 0.050(5) 0.002(4) 0.016(5) -0.013(4)
C20 0.108(7) 0.059(5) 0.074(6) 0.027(5) 0.024(5) -0.018(4)
C21 0.079(5) 0.064(5) 0.060(5) 0.031(4) 0.028(4) -0.005(4)
C22 0.056(4) 0.056(4) 0.036(4) 0.018(3) 0.016(3) 0.003(4)
C23 0.030(4) 0.071(5) 0.037(4) 0.007(3) 0.005(3) 0.023(3)
C24 0.047(5) 0.147(8) 0.067(5) 0.041(5) 0.014(4) 0.006(5)
C25 0.057(5) 0.110(6) 0.067(5) 0.042(5) 0.023(4) 0.004(4)
C26 0.058(5) 0.069(5) 0.040(4) 0.025(4) 0.015(3) 0.013(4)

loop_
_atom_type_symbol
_atom_type_description
_atom_type_scat_dispersion_real
_atom_type_scat_dispersion_imag
_atom_type_scat_source
C C 0.0033 0.0016 'International Tables Vol C Tables 4.2.6.8 and 6.1.1.4'
H H 0.0000 0.0000 'International Tables Vol C Tables 4.2.6.8 and 6.1.1.4'
N N 0.0061 0.0033 'International Tables Vol C Tables 4.2.6.8 and 6.1.1.4'
O O 0.0106 0.0060 'International Tables Vol C Tables 4.2.6.8 and 6.1.1.4'
Cl Cl 0.1484 0.1585 'International Tables Vol C Tables 4.2.6.8 and 6.1.1.4'
Cr Cr 0.3209 0.6236 'International Tables Vol C Tables 4.2.6.8 and 6.1.1.4'

loop_
_geom_angle_atom_site_label_1
_geom_angle_atom_site_label_2
_geom_angle_atom_site_label_3
_geom_angle
_geom_angle_site_symmetry_3
N1 Cr1 O1 90.90(15) .
N1 Cr1 Cl1 92.28(12) .
O1 Cr1 Cl1 155.81(11) .
N1 Cr1 Cl1 175.12(13) 2_566
O1 Cr1 Cl1 88.17(11) 2_566
Cl1 Cr1 Cl1 86.63(5) 2_566
Cr1 Cl1 Cr1 93.37(5) 2_566
C1 N1 C4 106.5(4) .
C1 N1 Cr1 121.7(4) .
C4 N1 Cr1 131.4(4) .
C9 N2 C6 108.8(5) .
C9 N2 C10 122.3(5) .
C6 N2 C10 128.4(5) .
C26 O1 C23 109.7(4) .
C26 O1 Cr1 119.2(3) .
C23 O1 Cr1 127.8(3) .
N1 C1 C2 110.5(5) .
C1 C2 C3 106.1(5) .
C4 C3 C2 107.4(5) .
C3 C4 N1 109.6(5) .
C3 C4 C5 133.3(6) .
N1 C4 C5 117.1(5) .
C6 C5 C4 107.6(4) .
C6 C5 C17 112.9(4) .
C4 C5 C17 111.6(5) .
C6 C5 C11 109.3(5) .
C4 C5 C11 111.0(4) .
C17 C5 C11 104.4(4) .
C7 C6 N2 107.3(5) .
C7 C6 C5 130.6(5) .
N2 C6 C5 122.2(5) .
C6 C7 C8 107.5(5) .
C9 C8 C7 107.6(5) .
C8 C9 N2 108.8(5) .
C12 C11 C16 117.8(5) .
C12 C11 C5 122.5(5) .
C16 C11 C5 119.6(5) .
C13 C12 C11 121.6(6) .
C12 C13 C14 120.8(6) .
C13 C14 C15 118.9(6) .
C16 C15 C14 120.4(6) .
C15 C16 C11 120.4(5) .
C18 C17 C22 116.8(5) .
C18 C17 C5 119.7(5) .
C22 C17 C5 123.3(5) .
C19 C18 C17 121.1(6) .
C18 C19 C20 120.9(7) .
C21 C20 C19 119.0(6) .
C22 C21 C20 120.5(6) .
C21 C22 C17 121.6(6) .
O1 C23 C24 104.3(5) .
C23 C24 C25 103.6(6) .
C26 C25 C24 104.9(5) .
O1 C26 C25 105.4(5) .
C28 C27 C32 120.0 .
C28 C27 C33 123.3(7) .
C32 C27 C33 116.7(7) .
C29 C28 C27 120.0 .
C28 C29 C30 120.0 .
C29 C30 C31 120.0 .
C30 C31 C32 120.0 .
C31 C32 C27 120.0 .

loop_
_geom_bond_atom_site_label_1
_geom_bond_atom_site_label_2
_geom_bond_distance
_geom_bond_site_symmetry_2
Cr1 N1 2.026(4) .
Cr1 O1 2.065(3) .
Cr1 Cl1 2.3887(16) .
Cr1 Cl1 2.4080(15) 2_566
Cl1 Cr1 2.4080(15) 2_566
N1 C1 1.366(7) .
N1 C4 1.374(6) .
N2 C9 1.372(7) .
N2 C6 1.383(6) .
N2 C10 1.454(7) .
O1 C26 1.448(6) .
O1 C23 1.465(6) .
C1 C2 1.372(7) .
C2 C3 1.407(8) .
C3 C4 1.369(7) .
C4 C5 1.529(7) .
C5 C6 1.523(7) .
C5 C17 1.549(7) .
C5 C11 1.560(7) .
C6 C7 1.374(7) .
C7 C8 1.417(7) .
C8 C9 1.347(8) .
C11 C12 1.376(7) .
C11 C16 1.393(7) .
C12 C13 1.362(8) .
C13 C14 1.368(8) .
C14 C15 1.385(8) .
C15 C16 1.378(8) .
C17 C18 1.399(7) .
C17 C22 1.399(7) .
C18 C19 1.369(8) .
C19 C20 1.380(9) .
C20 C21 1.377(9) .
C21 C22 1.370(8) .
C23 C24 1.484(8) .
C24 C25 1.491(9) .
C25 C26 1.489(8) .
C27 C28 1.3900 .
C27 C32 1.3900 .
C27 C33 1.467(11) .
C28 C29 1.3900 .
C29 C30 1.3900 .
C30 C31 1.3900 .
C31 C32 1.3900 .

loop_
_geom_torsion_atom_site_label_1
_geom_torsion_atom_site_label_2
_geom_torsion_atom_site_label_3
_geom_torsion_atom_site_label_4
_geom_torsion
C4 N1 C1 C2 0.4(6)
Cr1 N1 C1 C2 174.8(3)
N1 C1 C2 C3 -1.0(6)
C1 C2 C3 C4 1.2(6)
C2 C3 C4 N1 -1.0(6)
C2 C3 C4 C5 177.6(5)
C1 N1 C4 C3 0.4(6)
Cr1 N1 C4 C3 -173.3(4)
C1 N1 C4 C5 -178.5(4)
Cr1 N1 C4 C5 7.9(7)
C3 C4 C5 C6 141.0(6)
N1 C4 C5 C6 -40.5(6)
C3 C4 C5 C17 16.6(8)
N1 C4 C5 C17 -164.9(4)
C3 C4 C5 C11 -99.4(7)
N1 C4 C5 C11 79.1(5)
C9 N2 C6 C7 0.0(6)
C10 N2 C6 C7 -171.1(5)
C9 N2 C6 C5 -179.6(5)
C10 N2 C6 C5 9.3(8)
C4 C5 C6 C7 117.2(6)
C17 C5 C6 C7 -119.1(6)
C11 C5 C6 C7 -3.5(7)
C4 C5 C6 N2 -63.3(6)
C17 C5 C6 N2 60.3(6)
C11 C5 C6 N2 176.0(5)
N2 C6 C7 C8 -0.3(6)
C5 C6 C7 C8 179.1(5)
C6 C7 C8 C9 0.6(6)
C7 C8 C9 N2 -0.6(6)
C6 N2 C9 C8 0.4(6)
C10 N2 C9 C8 172.2(5)
C6 C5 C11 C12 125.2(5)
C4 C5 C11 C12 6.6(7)
C17 C5 C11 C12 -113.8(5)
C6 C5 C11 C16 -58.9(6)
C4 C5 C11 C16 -177.5(5)
C17 C5 C11 C16 62.1(6)
C16 C11 C12 C13 1.8(8)
C5 C11 C12 C13 177.8(5)
C11 C12 C13 C14 0.6(9)
C12 C13 C14 C15 -1.8(10)
C13 C14 C15 C16 0.6(10)
C14 C15 C16 C11 1.9(9)
C12 C11 C16 C15 -3.0(9)
C5 C11 C16 C15 -179.1(5)
C6 C5 C17 C18 179.7(5)
C4 C5 C17 C18 -58.9(7)
C11 C5 C17 C18 61.1(7)
C6 C5 C17 C22 4.1(8)
C4 C5 C17 C22 125.5(6)
C11 C5 C17 C22 -114.5(6)
C22 C17 C18 C19 -3.7(10)
C5 C17 C18 C19 -179.6(6)
C17 C18 C19 C20 2.6(11)
C18 C19 C20 C21 0.0(12)
C19 C20 C21 C22 -1.4(12)
C20 C21 C22 C17 0.1(10)
C18 C17 C22 C21 2.4(9)
C5 C17 C22 C21 178.1(6)
C26 O1 C23 C24 -18.7(6)
Cr1 O1 C23 C24 140.4(5)
O1 C23 C24 C25 32.4(7)
C23 C24 C25 C26 -34.5(8)
C23 O1 C26 C25 -2.8(6)
Cr1 O1 C26 C25 -164.0(4)
C24 C25 C26 O1 23.2(7)
C32 C27 C28 C29 0.0
C33 C27 C28 C29 -179.6(11)
C27 C28 C29 C30 0.0
C28 C29 C30 C31 0.0
C29 C30 C31 C32 0.0
C30 C31 C32 C27 0.0
C28 C27 C32 C31 0.0
C33 C27 C32 C31 179.6(11)
